data_4071960
loop_
_publ_author_name
'Scheele, Ulrich J.'
'Georgiou, Maria'
'John, Michael'
'Dechert, Sebastian'
'Meyer, Franc'

_publ_section_title
;
 Combining Pyrazolate and N-Heterocyclic Carbene Coordination Motifs:
 Synthesis and Characterization of a Double-Crowned Silver Complex
;
_journal_issue 19
_journal_name_full Organometallics
_journal_page_first 5146
_journal_paper_doi 10.1021/om800487e
_journal_volume 27
_journal_year 2008
_chemical_formula_moiety 'C146 H184 Ag8 N24 O2 4+, 4(F6 P -)'
_chemical_formula_sum 'C146 H184 Ag8 F24 N24 O2 P4'
_chemical_formula_weight 3750.01
_chemical_name_systematic
; 
 ? 
;
_space_group_IT_number 2
_symmetry_cell_setting triclinic
_symmetry_space_group_name_Hall '-P 1'
_symmetry_space_group_name_H-M 'P -1'
_atom_sites_solution_hydrogens geom
_atom_sites_solution_primary direct
_atom_sites_solution_secondary difmap
_audit_creation_method SHELXL-97
_cell_angle_alpha 80.184(2)
_cell_angle_beta 82.059(2)
_cell_angle_gamma 77.330(2)
_cell_formula_units_Z 2
_cell_length_a 19.2514(4)
_cell_length_b 21.4494(5)
_cell_length_c 23.7189(5)
_cell_measurement_reflns_used 103102
_cell_measurement_temperature 133(2)
_cell_measurement_theta_max 25.79
_cell_measurement_theta_min 1.22
_cell_volume 9364.0(4)
_computing_cell_refinement 'X-AREA (Stoe & Cie, 2002)'
_computing_data_collection 'X-AREA (Stoe & Cie, 2002)'
_computing_data_reduction 'X-AREA (Stoe & Cie, 2002)'
_computing_molecular_graphics 'DIAMOND (Brandenburg, 2001)'
_computing_publication_material 'SHELXL-97 (Sheldrick, 1997)'
_computing_structure_refinement 'SHELXL-97 (Sheldrick, 1997)'
_computing_structure_solution 'SHELXS-97 (Sheldrick, 1990)'
_diffrn_ambient_temperature 133(2)
_diffrn_measured_fraction_theta_full 0.981
_diffrn_measured_fraction_theta_max 0.981
_diffrn_measurement_device_type 'Stoe IPDS II'
_diffrn_measurement_method \w
_diffrn_radiation_monochromator graphite
_diffrn_radiation_source 'fine-focus sealed tube'
_diffrn_radiation_type MoK\a
_diffrn_radiation_wavelength 0.71073
_diffrn_reflns_av_R_equivalents 0.0380
_diffrn_reflns_av_sigmaI/netI 0.0372
_diffrn_reflns_limit_h_max 23
_diffrn_reflns_limit_h_min -23
_diffrn_reflns_limit_k_max 26
_diffrn_reflns_limit_k_min -26
_diffrn_reflns_limit_l_max 28
_diffrn_reflns_limit_l_min -28
_diffrn_reflns_number 103102
_diffrn_reflns_theta_full 25.79
_diffrn_reflns_theta_max 25.79
_diffrn_reflns_theta_min 1.22
_exptl_absorpt_coefficient_mu 0.925
_exptl_absorpt_correction_type none
_exptl_crystal_colour colorless
_exptl_crystal_density_diffrn 1.330
_exptl_crystal_density_method 'not measured'
_exptl_crystal_description block
_exptl_crystal_F_000 3792
_exptl_crystal_size_max 0.40
_exptl_crystal_size_mid 0.33
_exptl_crystal_size_min 0.30
_refine_diff_density_max 1.446
_refine_diff_density_min -1.333
_refine_diff_density_rms 0.101
_refine_ls_extinction_method none
_refine_ls_goodness_of_fit_ref 1.030
_refine_ls_hydrogen_treatment constr
_refine_ls_matrix_type full
_refine_ls_number_parameters 1847
_refine_ls_number_reflns 35310
_refine_ls_number_restraints 192
_refine_ls_restrained_S_all 1.038
_refine_ls_R_factor_all 0.0706
_refine_ls_R_factor_gt 0.0562
_refine_ls_shift/su_max 0.002
_refine_ls_shift/su_mean 0.000
_refine_ls_structure_factor_coef Fsqd
_refine_ls_weighting_details 'calc w=1/[\s^2^(Fo^2^)+(0.0765P)^2^+26.5746P] where P=(Fo^2^+2Fc^2^)/3'
_refine_ls_weighting_scheme calc
_refine_ls_wR_factor_gt 0.1506
_refine_ls_wR_factor_ref 0.1564
_reflns_number_gt 27609
_reflns_number_total 35310
_reflns_threshold_expression >2sigma(I)
_cod_data_source_file om800487e_si_002.cif
_cod_data_source_block 2-us60
_cod_database_code 4071960

loop_
_symmetry_equiv_pos_as_xyz
'x, y, z'
'-x, -y, -z'

loop_
_atom_site_label
_atom_site_type_symbol
_atom_site_fract_x
_atom_site_fract_y
_atom_site_fract_z
_atom_site_U_iso_or_equiv
_atom_site_adp_type
_atom_site_occupancy
_atom_site_symmetry_multiplicity
_atom_site_calc_flag
_atom_site_refinement_flags
_atom_site_disorder_assembly
_atom_site_disorder_group
Ag1 Ag 0.31792(2) 0.139903(19) 0.264916(18) 0.03945(10) Uani 1 1 d . . .
Ag2 Ag 0.15816(2) 0.27078(2) 0.247013(19) 0.04133(10) Uani 1 1 d . . .
Ag3 Ag 0.26737(2) 0.384751(19) 0.249803(18) 0.03830(10) Uani 1 1 d . . .
Ag4 Ag 0.42909(2) 0.256459(18) 0.249072(18) 0.03824(10) Uani 1 1 d . . .
Ag5 Ag 0.44309(3) -0.03623(2) 0.24317(2) 0.04807(12) Uani 1 1 d . . .
Ag6 Ag -0.02123(3) 0.20182(2) 0.262653(19) 0.04776(12) Uani 1 1 d . . .
Ag7 Ag 0.15209(2) 0.56196(2) 0.206489(18) 0.04310(11) Uani 1 1 d . . .
Ag8 Ag 0.57837(2) 0.33347(2) 0.27465(2) 0.04596(11) Uani 1 1 d . . .
N1 N 0.2331(2) 0.1377(2) 0.2186(2) 0.0386(10) Uani 1 1 d . . .
N2 N 0.1806(2) 0.1904(2) 0.20348(19) 0.0379(10) Uani 1 1 d . . .
N3 N 0.3374(2) 0.0238(2) 0.15217(19) 0.0369(9) Uani 1 1 d . . .
N4 N 0.4447(2) 0.0066(2) 0.1113(2) 0.0441(11) Uani 1 1 d . . .
N5 N 0.0241(2) 0.1924(2) 0.1355(2) 0.0408(10) Uani 1 1 d . . .
N6 N -0.0581(2) 0.1380(2) 0.16220(19) 0.0377(10) Uani 1 1 d . . .
N11 N 0.1200(2) 0.3533(2) 0.2869(2) 0.0413(10) Uani 1 1 d . . .
N12 N 0.1655(2) 0.3904(2) 0.29661(19) 0.0374(10) Uani 1 1 d . . .
N13 N -0.0204(3) 0.2964(3) 0.3495(2) 0.0657(17) Uani 1 1 d . . .
N14 N -0.0353(4) 0.2063(4) 0.3935(3) 0.087(2) Uani 1 1 d . . .
N15 N 0.1169(2) 0.5495(2) 0.33906(19) 0.0397(10) Uani 1 1 d . . .
N16 N 0.0582(3) 0.6371(2) 0.2994(2) 0.0437(11) Uani 1 1 d . . .
N21 N 0.3642(2) 0.3951(2) 0.1997(2) 0.0379(10) Uani 1 1 d . . .
N22 N 0.4209(2) 0.3443(2) 0.1944(2) 0.0380(10) Uani 1 1 d . . .
N23 N 0.2765(3) 0.5149(2) 0.1168(2) 0.0517(13) Uani 1 1 d . . .
N24 N 0.1788(3) 0.5398(2) 0.0788(2) 0.0530(13) Uani 1 1 d . . .
N25 N 0.5969(2) 0.3593(2) 0.1417(2) 0.0430(11) Uani 1 1 d . . .
N26 N 0.6528(3) 0.4190(3) 0.1744(2) 0.0578(14) Uani 1 1 d . . .
N31 N 0.4540(3) 0.1665(2) 0.2996(2) 0.0423(10) Uani 1 1 d . . .
N32 N 0.4077(3) 0.1256(2) 0.3108(2) 0.0441(11) Uani 1 1 d . . .
N33 N 0.5568(3) 0.2185(2) 0.3690(2) 0.0498(12) Uani 1 1 d . . .
N34 N 0.5332(3) 0.3057(3) 0.4071(2) 0.0552(13) Uani 1 1 d . . .
N35 N 0.4478(4) -0.0425(2) 0.3719(2) 0.0631(16) Uani 1 1 d . . .
N36 N 0.5177(4) -0.1258(3) 0.3461(3) 0.0715(18) Uani 1 1 d . . .
O1 O 0.2843(4) 0.2539(3) 0.3224(3) 0.102(2) Uani 1 1 d . . .
O2 O 0.3044(2) 0.2644(2) 0.1918(2) 0.0555(11) Uani 1 1 d . . .
P1 P 0.81213(11) 0.78909(10) 0.03796(10) 0.0741(6) Uani 1 1 d . . .
F11 F 0.7308(3) 0.7811(3) 0.0392(3) 0.1086(19) Uani 1 1 d . . .
F12 F 0.7900(3) 0.8356(2) 0.0859(2) 0.0912(15) Uani 1 1 d . . .
F13 F 0.7992(3) 0.8500(3) -0.0097(3) 0.1082(18) Uani 1 1 d . . .
F14 F 0.8381(3) 0.7401(3) -0.0070(3) 0.1127(19) Uani 1 1 d . . .
F15 F 0.8269(3) 0.7299(2) 0.0884(2) 0.1002(16) Uani 1 1 d . . .
F16 F 0.8928(2) 0.7962(3) 0.0354(2) 0.1020(18) Uani 1 1 d . . .
P2 P 0.84981(11) 0.48601(11) 0.44371(9) 0.0699(5) Uani 1 1 d . . .
F21 F 0.7680(3) 0.4894(4) 0.4429(3) 0.136(2) Uani 1 1 d . . .
F22 F 0.8658(3) 0.4599(3) 0.3833(2) 0.117(2) Uani 1 1 d . . .
F23 F 0.8382(5) 0.5568(4) 0.4157(4) 0.156(3) Uani 1 1 d . . .
F24 F 0.8353(3) 0.5096(4) 0.5046(2) 0.119(2) Uani 1 1 d . . .
F25 F 0.8583(6) 0.4152(4) 0.4743(4) 0.191(4) Uani 1 1 d . . .
F26 F 0.9295(3) 0.4835(6) 0.4440(4) 0.197(5) Uani 1 1 d . . .
P3A P 0.3837(3) 0.6841(3) 0.0521(2) 0.0809(9) Uiso 0.511(5) 1 d PD A 1
F31A F 0.3069(5) 0.6980(6) 0.0889(5) 0.164(4) Uiso 0.511(5) 1 d PD A 1
F32A F 0.3462(6) 0.7171(6) -0.0059(4) 0.125(3) Uiso 0.511(5) 1 d PD A 1
F33A F 0.3715(7) 0.6152(4) 0.0434(5) 0.122(3) Uiso 0.511(5) 1 d PD A 1
F34A F 0.4208(7) 0.6520(6) 0.1076(4) 0.154(4) Uiso 0.511(5) 1 d PD A 1
F35A F 0.3946(7) 0.7540(5) 0.0573(6) 0.141(4) Uiso 0.511(5) 1 d PD A 1
F36A F 0.4576(5) 0.6711(6) 0.0129(5) 0.172(5) Uiso 0.511(5) 1 d PD A 1
P3B P 0.3630(3) 0.6875(3) 0.0529(2) 0.0809(9) Uiso 0.489(5) 1 d PD A 2
F31B F 0.2959(6) 0.7448(6) 0.0574(5) 0.164(4) Uiso 0.489(5) 1 d PD A 2
F32B F 0.3880(7) 0.7062(6) -0.0125(4) 0.125(3) Uiso 0.489(5) 1 d PD A 2
F33B F 0.3212(6) 0.6374(5) 0.0393(5) 0.122(3) Uiso 0.489(5) 1 d PD A 2
F34B F 0.3553(8) 0.6581(6) 0.1197(4) 0.154(4) Uiso 0.489(5) 1 d PD A 2
F35B F 0.4182(6) 0.7254(6) 0.0703(7) 0.141(4) Uiso 0.489(5) 1 d PD A 2
F36B F 0.4319(6) 0.6295(5) 0.0500(5) 0.172(5) Uiso 0.489(5) 1 d PD A 2
P4A P 0.6784(2) 0.9878(2) 0.45037(14) 0.0596(6) Uiso 0.600(5) 1 d PD B 3
F41A F 0.5974(4) 1.0032(4) 0.4762(4) 0.109(2) Uiso 0.600(5) 1 d PD B 3
F42A F 0.6585(5) 0.9616(5) 0.3968(3) 0.114(3) Uiso 0.600(5) 1 d PD B 3
F43A F 0.6910(6) 0.9153(4) 0.4808(5) 0.155(4) Uiso 0.600(5) 1 d PD B 3
F44A F 0.7074(5) 1.0083(4) 0.5016(3) 0.102(2) Uiso 0.600(5) 1 d PD B 3
F45A F 0.6745(6) 1.0567(4) 0.4140(5) 0.158(4) Uiso 0.600(5) 1 d PD B 3
F46A F 0.7593(4) 0.9723(4) 0.4233(4) 0.107(2) Uiso 0.600(5) 1 d PD B 3
P4B P 0.6912(3) 0.9656(3) 0.4482(2) 0.0596(6) Uiso 0.400(5) 1 d PD B 4
F41B F 0.6088(5) 0.9770(6) 0.4719(5) 0.109(2) Uiso 0.400(5) 1 d PD B 4
F42B F 0.6632(7) 1.0045(7) 0.3900(4) 0.114(3) Uiso 0.400(5) 1 d PD B 4
F43B F 0.6755(8) 0.9033(6) 0.4289(6) 0.155(4) Uiso 0.400(5) 1 d PD B 4
F44B F 0.7004(7) 0.9237(5) 0.5097(4) 0.102(2) Uiso 0.400(5) 1 d PD B 4
F45B F 0.6928(9) 1.0253(7) 0.4789(9) 0.158(4) Uiso 0.400(5) 1 d PD B 4
F46B F 0.7731(5) 0.9524(6) 0.4254(5) 0.107(2) Uiso 0.400(5) 1 d PD B 4
C1 C 0.1699(3) 0.1115(3) 0.1567(2) 0.0407(12) Uani 1 1 d . . .
H1 H 0.1536 0.0886 0.1331 0.049 Uiso 1 1 calc R . .
C2 C 0.2256(3) 0.0902(3) 0.1905(2) 0.0373(11) Uani 1 1 d . . .
C3 C 0.1435(3) 0.1754(3) 0.1659(2) 0.0395(12) Uani 1 1 d . . .
C4 C 0.2752(3) 0.0258(3) 0.1960(2) 0.0405(12) Uani 1 1 d . . .
H4A H 0.2918 0.0161 0.2340 0.049 Uiso 1 1 calc R . .
H4B H 0.2494 -0.0072 0.1923 0.049 Uiso 1 1 calc R . .
C5 C 0.4063(3) 0.0017(3) 0.1634(2) 0.0408(12) Uani 1 1 d . . .
C6 C 0.3328(3) 0.0409(3) 0.0938(3) 0.0451(13) Uani 1 1 d . . .
H6 H 0.2913 0.0568 0.0758 0.054 Uiso 1 1 calc R . .
C7 C 0.4000(3) 0.0302(3) 0.0684(3) 0.0463(13) Uani 1 1 d . . .
H7 H 0.4139 0.0374 0.0291 0.056 Uiso 1 1 calc R . .
C8 C 0.5212(3) -0.0089(3) 0.1010(3) 0.0466(13) Uani 1 1 d . . .
C9 C 0.5604(3) 0.0387(3) 0.1000(3) 0.0536(15) Uani 1 1 d . . .
C10 C 0.6334(3) 0.0235(3) 0.0866(3) 0.0630(18) Uani 1 1 d . . .
H10 H 0.6606 0.0549 0.0843 0.076 Uiso 1 1 calc R . .
C11 C 0.6665(3) -0.0381(4) 0.0765(3) 0.0655(19) Uani 1 1 d . . .
H11 H 0.7158 -0.0476 0.0674 0.079 Uiso 1 1 calc R . .
C12 C 0.6281(3) -0.0854(3) 0.0797(3) 0.0592(17) Uani 1 1 d . . .
H12 H 0.6517 -0.1269 0.0737 0.071 Uiso 1 1 calc R . .
C13 C 0.5538(3) -0.0717(3) 0.0917(3) 0.0512(14) Uani 1 1 d . . .
C14 C 0.5246(4) 0.1069(3) 0.1137(4) 0.0628(18) Uani 1 1 d . . .
H14 H 0.4741 0.1147 0.1068 0.075 Uiso 1 1 calc R . .
C15 C 0.5272(6) 0.1088(4) 0.1752(4) 0.099(3) Uani 1 1 d . . .
H15A H 0.5062 0.0747 0.1980 0.149 Uiso 1 1 calc R . .
H15B H 0.5009 0.1497 0.1850 0.149 Uiso 1 1 calc R . .
H15C H 0.5761 0.1030 0.1828 0.149 Uiso 1 1 calc R . .
C16 C 0.5575(4) 0.1601(4) 0.0765(4) 0.078(2) Uani 1 1 d . . .
H16A H 0.5555 0.1579 0.0367 0.118 Uiso 1 1 calc R . .
H16B H 0.6065 0.1547 0.0838 0.118 Uiso 1 1 calc R . .
H16C H 0.5313 0.2013 0.0856 0.118 Uiso 1 1 calc R . .
C17 C 0.5118(4) -0.1247(3) 0.0938(3) 0.0586(17) Uani 1 1 d . . .
H17 H 0.4610 -0.1043 0.0939 0.070 Uiso 1 1 calc R . .
C18 C 0.5205(6) -0.1716(4) 0.1474(4) 0.088(3) Uani 1 1 d . . .
H18A H 0.5075 -0.1489 0.1801 0.132 Uiso 1 1 calc R . .
H18B H 0.5695 -0.1940 0.1473 0.132 Uiso 1 1 calc R . .
H18C H 0.4901 -0.2021 0.1495 0.132 Uiso 1 1 calc R . .
C19 C 0.5324(8) -0.1598(7) 0.0427(5) 0.144(6) Uani 1 1 d . . .
H19A H 0.5268 -0.1294 0.0081 0.216 Uiso 1 1 calc R . .
H19B H 0.5022 -0.1904 0.0446 0.216 Uiso 1 1 calc R . .
H19C H 0.5814 -0.1821 0.0427 0.216 Uiso 1 1 calc R . .
C20 C 0.0836(3) 0.2236(3) 0.1390(3) 0.0423(12) Uani 1 1 d . . .
H20A H 0.0671 0.2585 0.1618 0.051 Uiso 1 1 calc R . .
H20B H 0.1009 0.2417 0.1007 0.051 Uiso 1 1 calc R . .
C21 C -0.0200(3) 0.1744(3) 0.1819(2) 0.0404(12) Uani 1 1 d . . .
C22 C 0.0144(3) 0.1664(3) 0.0883(2) 0.0446(13) Uani 1 1 d . . .
H22 H 0.0391 0.1714 0.0518 0.053 Uiso 1 1 calc R . .
C23 C -0.0372(3) 0.1327(3) 0.1053(2) 0.0435(13) Uani 1 1 d . . .
H23 H -0.0556 0.1100 0.0828 0.052 Uiso 1 1 calc R . .
C24 C -0.1065(3) 0.1017(3) 0.1993(3) 0.0458(13) Uani 1 1 d . . .
C25 C -0.0745(4) 0.0457(3) 0.2339(3) 0.0577(16) Uani 1 1 d . . .
C26 C -0.1223(5) 0.0120(4) 0.2701(4) 0.078(2) Uani 1 1 d . . .
H26 H -0.1044 -0.0256 0.2939 0.093 Uiso 1 1 calc R . .
C27 C -0.1958(5) 0.0339(4) 0.2710(4) 0.079(2) Uani 1 1 d . . .
H27 H -0.2263 0.0121 0.2970 0.095 Uiso 1 1 calc R . .
C28 C -0.2245(4) 0.0873(4) 0.2340(3) 0.069(2) Uani 1 1 d . . .
H28 H -0.2739 0.0998 0.2338 0.083 Uiso 1 1 calc R . .
C29 C -0.1802(3) 0.1221(3) 0.1975(3) 0.0504(15) Uani 1 1 d . . .
C30 C 0.0051(5) 0.0211(4) 0.2288(3) 0.070(2) Uani 1 1 d . . .
H30 H 0.0286 0.0575 0.2134 0.084 Uiso 1 1 calc R . .
C31 C 0.0340(7) -0.0111(6) 0.2841(5) 0.128(4) Uani 1 1 d . . .
H31A H 0.0849 -0.0254 0.2774 0.192 Uiso 1 1 calc R . .
H31B H 0.0123 -0.0476 0.2992 0.192 Uiso 1 1 calc R . .
H31C H 0.0235 0.0189 0.3113 0.192 Uiso 1 1 calc R . .
C32 C 0.0235(5) -0.0284(5) 0.1847(5) 0.095(3) Uani 1 1 d . . .
H32A H 0.0050 -0.0082 0.1490 0.142 Uiso 1 1 calc R . .
H32B H 0.0023 -0.0651 0.1999 0.142 Uiso 1 1 calc R . .
H32C H 0.0745 -0.0421 0.1782 0.142 Uiso 1 1 calc R . .
C33 C -0.2113(3) 0.1803(3) 0.1554(3) 0.0585(17) Uani 1 1 d . . .
H33 H -0.1739 0.2055 0.1417 0.070 Uiso 1 1 calc R . .
C34 C -0.2319(4) 0.1578(4) 0.1034(4) 0.078(2) Uani 1 1 d . . .
H34A H -0.2514 0.1947 0.0771 0.117 Uiso 1 1 calc R . .
H34B H -0.2670 0.1314 0.1159 0.117 Uiso 1 1 calc R . .
H34C H -0.1902 0.1331 0.0844 0.117 Uiso 1 1 calc R . .
C35 C -0.2759(5) 0.2247(5) 0.1835(5) 0.105(3) Uani 1 1 d . . .
H35A H -0.2622 0.2384 0.2161 0.158 Uiso 1 1 calc R . .
H35B H -0.3140 0.2015 0.1960 0.158 Uiso 1 1 calc R . .
H35C H -0.2919 0.2617 0.1561 0.158 Uiso 1 1 calc R . .
C41 C 0.0568(3) 0.4285(3) 0.3377(2) 0.0438(13) Uani 1 1 d . . .
H41 H 0.0188 0.4533 0.3578 0.053 Uiso 1 1 calc R . .
C42 C 0.0552(3) 0.3772(3) 0.3115(3) 0.0442(13) Uani 1 1 d . . .
C43 C 0.1273(3) 0.4357(3) 0.3278(2) 0.0369(11) Uani 1 1 d . . .
C44 C -0.0091(3) 0.3510(4) 0.3048(3) 0.0580(17) Uani 1 1 d . . .
H44A H -0.0513 0.3852 0.3064 0.070 Uiso 1 1 calc R . .
H44B H -0.0030 0.3370 0.2673 0.070 Uiso 1 1 calc R . .
C45 C -0.0238(4) 0.2389(4) 0.3400(3) 0.068(2) Uani 1 1 d . . .
C46 C -0.0307(6) 0.3038(6) 0.4078(4) 0.106(4) Uani 1 1 d . . .
H46 H -0.0324 0.3405 0.4243 0.128 Uiso 1 1 calc R . .
C47 C -0.0376(6) 0.2435(6) 0.4344(4) 0.112(4) Uani 1 1 d . . .
H47 H -0.0429 0.2303 0.4739 0.134 Uiso 1 1 calc R . .
C48 C -0.0419(6) 0.1408(6) 0.4050(3) 0.089(3) Uani 1 1 d . . .
C49 C 0.0195(7) 0.0962(6) 0.4119(3) 0.105(4) Uani 1 1 d . . .
C50 C 0.0189(7) 0.0275(7) 0.4250(4) 0.120(4) Uani 1 1 d . . .
H50 H 0.0602 -0.0039 0.4301 0.144 Uiso 1 1 calc R . .
C51 C -0.0493(9) 0.0126(7) 0.4294(4) 0.123(5) Uani 1 1 d . . .
H51 H -0.0533 -0.0305 0.4379 0.147 Uiso 1 1 calc R . .
C52 C -0.1087(7) 0.0576(6) 0.4219(4) 0.103(4) Uani 1 1 d . . .
H52 H -0.1522 0.0446 0.4247 0.123 Uiso 1 1 calc R . .
C53 C -0.1078(7) 0.1237(5) 0.4100(3) 0.099(4) Uani 1 1 d . . .
C54 C 0.0963(6) 0.1129(7) 0.4050(4) 0.115(4) Uani 1 1 d . . .
H54 H 0.0895 0.1600 0.4018 0.138 Uiso 1 1 calc R . .
C55 C 0.1351(7) 0.0938(7) 0.3470(5) 0.142(5) Uani 1 1 d . . .
H55A H 0.1051 0.1127 0.3169 0.214 Uiso 1 1 calc R . .
H55B H 0.1451 0.0476 0.3492 0.214 Uiso 1 1 calc R . .
H55C H 0.1791 0.1092 0.3389 0.214 Uiso 1 1 calc R . .
C56 C 0.1387(8) 0.0850(9) 0.4540(6) 0.177(8) Uani 1 1 d . . .
H56A H 0.1120 0.0979 0.4888 0.265 Uiso 1 1 calc R . .
H56B H 0.1829 0.1001 0.4478 0.265 Uiso 1 1 calc R . .
H56C H 0.1486 0.0387 0.4572 0.265 Uiso 1 1 calc R . .
C57 C -0.1769(6) 0.1748(5) 0.4025(4) 0.093(3) Uani 1 1 d . . .
H57 H -0.1646 0.2176 0.3966 0.112 Uiso 1 1 calc R . .
C58 C -0.2092(6) 0.1677(8) 0.3498(4) 0.133(5) Uani 1 1 d . . .
H58A H -0.1748 0.1714 0.3166 0.200 Uiso 1 1 calc R . .
H58B H -0.2510 0.2011 0.3443 0.200 Uiso 1 1 calc R . .
H58C H -0.2223 0.1263 0.3550 0.200 Uiso 1 1 calc R . .
C59 C -0.2301(9) 0.1697(7) 0.4558(5) 0.147(6) Uani 1 1 d . . .
H59A H -0.2087 0.1749 0.4886 0.221 Uiso 1 1 calc R . .
H59B H -0.2431 0.1282 0.4620 0.221 Uiso 1 1 calc R . .
H59C H -0.2721 0.2030 0.4506 0.221 Uiso 1 1 calc R . .
C60 C 0.1620(3) 0.4832(3) 0.3464(2) 0.0410(12) Uani 1 1 d . . .
H60A H 0.2081 0.4835 0.3240 0.049 Uiso 1 1 calc R . .
H60B H 0.1702 0.4701 0.3865 0.049 Uiso 1 1 calc R . .
C61 C 0.1048(3) 0.5838(2) 0.2871(2) 0.0395(12) Uani 1 1 d . . .
C62 C 0.0782(3) 0.5797(3) 0.3830(3) 0.0489(14) Uani 1 1 d . . .
H62 H 0.0776 0.5647 0.4222 0.059 Uiso 1 1 calc R . .
C63 C 0.0413(3) 0.6356(3) 0.3579(3) 0.0501(14) Uani 1 1 d . . .
H63 H 0.0102 0.6673 0.3765 0.060 Uiso 1 1 calc R . .
C64 C 0.0253(4) 0.6877(3) 0.2564(3) 0.0518(15) Uani 1 1 d . . .
C65 C -0.0421(4) 0.6845(3) 0.2426(3) 0.0575(16) Uani 1 1 d . . .
C66 C -0.0715(5) 0.7329(4) 0.1997(4) 0.081(2) Uani 1 1 d . . .
H66 H -0.1155 0.7321 0.1880 0.097 Uiso 1 1 calc R . .
C67 C -0.0364(7) 0.7807(5) 0.1752(5) 0.113(4) Uani 1 1 d . . .
H67 H -0.0579 0.8129 0.1478 0.135 Uiso 1 1 calc R . .
C68 C 0.0295(7) 0.7831(4) 0.1892(4) 0.101(3) Uani 1 1 d . . .
H68 H 0.0523 0.8162 0.1708 0.122 Uiso 1 1 calc R . .
C69 C 0.0628(4) 0.7364(4) 0.2310(4) 0.072(2) Uani 1 1 d . . .
C70 C -0.0803(4) 0.6306(4) 0.2701(3) 0.0656(18) Uani 1 1 d . . .
H70 H -0.0623 0.6144 0.3076 0.079 Uiso 1 1 calc R . .
C71 C -0.0636(5) 0.5740(5) 0.2367(5) 0.104(3) Uani 1 1 d . . .
H71A H -0.0127 0.5601 0.2299 0.156 Uiso 1 1 calc R . .
H71B H -0.0835 0.5870 0.2006 0.156 Uiso 1 1 calc R . .
H71C H -0.0840 0.5392 0.2585 0.156 Uiso 1 1 calc R . .
C72 C -0.1601(5) 0.6538(6) 0.2816(5) 0.108(3) Uani 1 1 d . . .
H72A H -0.1818 0.6179 0.2990 0.163 Uiso 1 1 calc R . .
H72B H -0.1796 0.6726 0.2460 0.163 Uiso 1 1 calc R . .
H72C H -0.1696 0.6855 0.3072 0.163 Uiso 1 1 calc R . .
C73 C 0.1357(5) 0.7392(4) 0.2455(5) 0.090(3) Uani 1 1 d . . .
H73 H 0.1482 0.7049 0.2776 0.108 Uiso 1 1 calc R . .
C74 C 0.1940(7) 0.7260(6) 0.1921(6) 0.147(6) Uani 1 1 d . . .
H74A H 0.1923 0.6856 0.1806 0.221 Uiso 1 1 calc R . .
H74B H 0.2407 0.7242 0.2029 0.221 Uiso 1 1 calc R . .
H74C H 0.1840 0.7602 0.1607 0.221 Uiso 1 1 calc R . .
C75 C 0.1383(7) 0.8028(5) 0.2634(6) 0.126(4) Uani 1 1 d . . .
H75A H 0.1858 0.8020 0.2721 0.189 Uiso 1 1 calc R . .
H75B H 0.1050 0.8098 0.2969 0.189 Uiso 1 1 calc R . .
H75C H 0.1258 0.8372 0.2326 0.189 Uiso 1 1 calc R . .
C81 C 0.4456(3) 0.4292(3) 0.1326(3) 0.0494(14) Uani 1 1 d . . .
H81 H 0.4690 0.4555 0.1046 0.059 Uiso 1 1 calc R . .
C82 C 0.3799(3) 0.4456(3) 0.1621(3) 0.0445(13) Uani 1 1 d . . .
C83 C 0.4701(3) 0.3649(3) 0.1535(2) 0.0398(12) Uani 1 1 d . . .
C84 C 0.3300(3) 0.5096(3) 0.1572(3) 0.0496(14) Uani 1 1 d . . .
H84A H 0.3055 0.5164 0.1949 0.060 Uiso 1 1 calc R . .
H84B H 0.3575 0.5432 0.1442 0.060 Uiso 1 1 calc R . .
C85 C 0.2070(3) 0.5384(3) 0.1280(3) 0.0497(14) Uani 1 1 d . . .
C86 C 0.2931(4) 0.5011(3) 0.0615(3) 0.0615(18) Uani 1 1 d . . .
H86 H 0.3382 0.4843 0.0442 0.074 Uiso 1 1 calc R . .
C87 C 0.2319(4) 0.5164(3) 0.0374(3) 0.0586(17) Uani 1 1 d . . .
H87 H 0.2259 0.5122 0.0001 0.080 Uiso 1 1 calc R . .
C88 C 0.1043(4) 0.5649(3) 0.0712(3) 0.0551(16) Uani 1 1 d . . .
C89 C 0.0570(4) 0.5233(3) 0.0867(3) 0.0609(17) Uani 1 1 d . . .
C90 C -0.0146(5) 0.5505(4) 0.0823(4) 0.082(2) Uani 1 1 d . . .
H90 H -0.0484 0.5243 0.0918 0.098 Uiso 1 1 calc R . .
C91 C -0.0372(5) 0.6165(4) 0.0639(4) 0.078(2) Uani 1 1 d . . .
H91 H -0.0858 0.6340 0.0631 0.094 Uiso 1 1 calc R . .
C92 C 0.0105(5) 0.6546(4) 0.0475(3) 0.071(2) Uani 1 1 d . . .
H92 H -0.0053 0.6981 0.0342 0.085 Uiso 1 1 calc R . .
C93 C 0.0836(4) 0.6303(3) 0.0499(3) 0.0639(18) Uani 1 1 d . . .
C94 C 0.0822(5) 0.4518(4) 0.1057(3) 0.071(2) Uani 1 1 d . . .
H94 H 0.1344 0.4436 0.1050 0.086 Uiso 1 1 calc R . .
C95 C 0.0528(5) 0.4300(5) 0.1654(4) 0.088(3) Uani 1 1 d . . .
H95A H 0.0631 0.4560 0.1911 0.131 Uiso 1 1 calc R . .
H95B H 0.0743 0.3856 0.1767 0.131 Uiso 1 1 calc R . .
H95C H 0.0019 0.4343 0.1668 0.131 Uiso 1 1 calc R . .
C96 C 0.0655(11) 0.4137(5) 0.0659(5) 0.178(8) Uani 1 1 d . . .
H96A H 0.0847 0.4283 0.0275 0.267 Uiso 1 1 calc R . .
H96B H 0.0145 0.4188 0.0673 0.267 Uiso 1 1 calc R . .
H96C H 0.0864 0.3690 0.0766 0.267 Uiso 1 1 calc R . .
C97 C 0.1380(5) 0.6723(4) 0.0295(4) 0.083(2) Uani 1 1 d . . .
H97 H 0.1820 0.6515 0.0471 0.100 Uiso 1 1 calc R . .
C98 C 0.1155(7) 0.7389(5) 0.0449(6) 0.129(4) Uani 1 1 d . . .
H98A H 0.1525 0.7628 0.0304 0.194 Uiso 1 1 calc R . .
H98B H 0.1073 0.7365 0.0860 0.194 Uiso 1 1 calc R . .
H98C H 0.0722 0.7601 0.0283 0.194 Uiso 1 1 calc R . .
C99 C 0.1552(7) 0.6764(6) -0.0368(5) 0.126(4) Uani 1 1 d . . .
H99A H 0.1696 0.6337 -0.0469 0.189 Uiso 1 1 calc R . .
H99B H 0.1934 0.6995 -0.0494 0.189 Uiso 1 1 calc R . .
H99C H 0.1134 0.6987 -0.0551 0.189 Uiso 1 1 calc R . .
C100 C 0.5415(3) 0.3224(3) 0.1392(3) 0.0405(12) Uani 1 1 d . . .
H10A H 0.5480 0.2831 0.1667 0.049 Uiso 1 1 calc R . .
H10B H 0.5445 0.3108 0.1010 0.049 Uiso 1 1 calc R . .
C101 C 0.6113(3) 0.3747(3) 0.1911(3) 0.0461(13) Uani 1 1 d . . .
C102 C 0.6277(3) 0.3943(3) 0.0941(3) 0.0569(16) Uani 1 1 d . . .
H102 H 0.6246 0.3926 0.0556 0.068 Uiso 1 1 calc R . .
C103 C 0.6636(4) 0.4315(4) 0.1153(3) 0.069(2) Uani 1 1 d . . .
H103 H 0.6904 0.4602 0.0939 0.083 Uiso 1 1 calc R . .
C104 C 0.6758(4) 0.4544(4) 0.2134(4) 0.075(2) Uani 1 1 d . . .
C105 C 0.6266(5) 0.5030(4) 0.2360(3) 0.076(2) Uani 1 1 d . . .
C106 C 0.6513(7) 0.5343(4) 0.2734(4) 0.092(3) Uani 1 1 d . . .
H106 H 0.6200 0.5678 0.2895 0.110 Uiso 1 1 calc R . .
C107 C 0.7209(8) 0.5175(6) 0.2874(5) 0.126(5) Uani 1 1 d . . .
H107 H 0.7352 0.5393 0.3131 0.152 Uiso 1 1 calc R . .
C108 C 0.7700(7) 0.4682(8) 0.2637(6) 0.140(5) Uani 1 1 d . . .
H108 H 0.8168 0.4568 0.2732 0.168 Uiso 1 1 calc R . .
C109 C 0.7466(5) 0.4364(6) 0.2251(5) 0.106(4) Uani 1 1 d . . .
C110 C 0.5522(5) 0.5224(4) 0.2206(3) 0.075(2) Uani 1 1 d . . .
H110 H 0.5468 0.4922 0.1955 0.090 Uiso 1 1 calc R . .
C111 C 0.4982(7) 0.5150(7) 0.2726(5) 0.142(5) Uani 1 1 d . . .
H11A H 0.4507 0.5279 0.2609 0.213 Uiso 1 1 calc R . .
H11B H 0.5038 0.5416 0.2997 0.213 Uiso 1 1 calc R . .
H11C H 0.5057 0.4706 0.2903 0.213 Uiso 1 1 calc R . .
C112 C 0.5357(10) 0.5897(6) 0.1864(6) 0.168(7) Uani 1 1 d . . .
H11D H 0.4868 0.5994 0.1778 0.251 Uiso 1 1 calc R . .
H11E H 0.5669 0.5914 0.1511 0.251 Uiso 1 1 calc R . .
H11F H 0.5429 0.6208 0.2086 0.251 Uiso 1 1 calc R . .
C113 C 0.7989(6) 0.3818(8) 0.2009(8) 0.141(5) Uani 1 1 d . . .
H113 H 0.7760 0.3681 0.1720 0.169 Uiso 1 1 calc R . .
C114 C 0.8156(7) 0.3217(8) 0.2506(8) 0.161(7) Uani 1 1 d . . .
H11G H 0.7715 0.3100 0.2686 0.242 Uiso 1 1 calc R . .
H11H H 0.8399 0.3332 0.2787 0.242 Uiso 1 1 calc R . .
H11I H 0.8453 0.2857 0.2342 0.242 Uiso 1 1 calc R . .
C115 C 0.8654(7) 0.4003(11) 0.1726(9) 0.238(12) Uani 1 1 d . . .
H11J H 0.8965 0.3637 0.1580 0.357 Uiso 1 1 calc R . .
H11K H 0.8887 0.4146 0.1999 0.357 Uiso 1 1 calc R . .
H11L H 0.8548 0.4346 0.1414 0.357 Uiso 1 1 calc R . .
C121 C 0.5020(4) 0.0812(3) 0.3592(3) 0.0590(17) Uani 1 1 d . . .
H121 H 0.5331 0.0527 0.3830 0.071 Uiso 1 1 calc R . .
C122 C 0.5117(3) 0.1394(3) 0.3289(3) 0.0495(14) Uani 1 1 d . . .
C123 C 0.4373(4) 0.0736(3) 0.3472(3) 0.0530(15) Uani 1 1 d . . .
C124 C 0.5723(3) 0.1732(3) 0.3267(3) 0.0530(15) Uani 1 1 d . . .
H12A H 0.6156 0.1416 0.3345 0.064 Uiso 1 1 calc R . .
H12B H 0.5803 0.1967 0.2884 0.064 Uiso 1 1 calc R . .
C125 C 0.5531(3) 0.2838(3) 0.3552(3) 0.0497(14) Uani 1 1 d . . .
C126 C 0.5415(4) 0.2014(4) 0.4270(3) 0.0639(19) Uani 1 1 d . . .
H126 H 0.5412 0.1598 0.4461 0.077 Uiso 1 1 calc R . .
C127 C 0.5270(4) 0.2562(4) 0.4513(3) 0.0634(18) Uani 1 1 d . . .
H127 H 0.5151 0.2596 0.4901 0.076 Uiso 1 1 calc R . .
C128 C 0.5257(4) 0.3722(3) 0.4150(3) 0.0594(16) Uani 1 1 d . . .
C129 C 0.5862(5) 0.3936(4) 0.4227(4) 0.079(2) Uani 1 1 d . . .
C130 C 0.5791(7) 0.4583(5) 0.4287(4) 0.101(3) Uani 1 1 d . . .
H130 H 0.6194 0.4733 0.4334 0.121 Uiso 1 1 calc R . .
C131 C 0.5158(8) 0.4994(5) 0.4277(4) 0.106(4) Uani 1 1 d . . .
H131 H 0.5126 0.5427 0.4302 0.127 Uiso 1 1 calc R . .
C132 C 0.4535(7) 0.4759(5) 0.4230(4) 0.096(3) Uani 1 1 d . . .
H132 H 0.4091 0.5038 0.4247 0.115 Uiso 1 1 calc R . .
C133 C 0.4578(5) 0.4123(4) 0.4158(3) 0.072(2) Uani 1 1 d . . .
C134 C 0.6577(6) 0.3490(5) 0.4276(5) 0.103(3) Uani 1 1 d . . .
H134 H 0.6528 0.3055 0.4238 0.123 Uiso 1 1 calc R . .
C135 C 0.6850(8) 0.3467(7) 0.4846(6) 0.149(5) Uani 1 1 d . . .
H13A H 0.7307 0.3177 0.4861 0.223 Uiso 1 1 calc R . .
H13B H 0.6517 0.3318 0.5151 0.223 Uiso 1 1 calc R . .
H13C H 0.6900 0.3891 0.4889 0.223 Uiso 1 1 calc R . .
C136 C 0.7127(6) 0.3716(6) 0.3773(6) 0.129(5) Uani 1 1 d . . .
H13D H 0.6949 0.3731 0.3411 0.193 Uiso 1 1 calc R . .
H13E H 0.7577 0.3416 0.3789 0.193 Uiso 1 1 calc R . .
H13F H 0.7192 0.4137 0.3811 0.193 Uiso 1 1 calc R . .
C137 C 0.3922(4) 0.3862(5) 0.4097(4) 0.084(3) Uani 1 1 d . . .
H137 H 0.4020 0.3400 0.4245 0.100 Uiso 1 1 calc R . .
C138 C 0.3806(5) 0.3929(6) 0.3464(4) 0.111(4) Uani 1 1 d . . .
H13G H 0.4239 0.3735 0.3254 0.166 Uiso 1 1 calc R . .
H13H H 0.3679 0.4378 0.3312 0.166 Uiso 1 1 calc R . .
H13I H 0.3428 0.3716 0.3430 0.166 Uiso 1 1 calc R . .
C139 C 0.3243(6) 0.4163(6) 0.4428(4) 0.127(5) Uani 1 1 d . . .
H13J H 0.3316 0.4120 0.4826 0.191 Uiso 1 1 calc R . .
H13K H 0.2866 0.3948 0.4393 0.191 Uiso 1 1 calc R . .
H13L H 0.3113 0.4612 0.4276 0.191 Uiso 1 1 calc R . .
C140 C 0.3975(4) 0.0188(3) 0.3698(3) 0.0650(19) Uani 1 1 d . . .
H14A H 0.3736 0.0241 0.4079 0.078 Uiso 1 1 calc R . .
H14B H 0.3614 0.0197 0.3447 0.078 Uiso 1 1 calc R . .
C141 C 0.4731(4) -0.0719(3) 0.3256(3) 0.0606(18) Uani 1 1 d . . .
C142 C 0.4787(5) -0.0774(3) 0.4206(3) 0.077(2) Uani 1 1 d . . .
H142 H 0.4712 -0.0659 0.4574 0.093 Uiso 1 1 calc R . .
C143 C 0.5200(6) -0.1291(3) 0.4045(4) 0.088(3) Uani 1 1 d . . .
H143 H 0.5465 -0.1624 0.4281 0.106 Uiso 1 1 calc R . .
C144 C 0.5573(5) -0.1748(3) 0.3111(4) 0.071(2) Uani 1 1 d . . .
C145 C 0.6260(5) -0.1698(3) 0.2844(4) 0.078(3) Uani 1 1 d . . .
C146 C 0.6604(5) -0.2193(4) 0.2543(4) 0.092(3) Uani 1 1 d . . .
H146 H 0.7065 -0.2184 0.2366 0.110 Uiso 1 1 calc R . .
C147 C 0.6305(7) -0.2688(4) 0.2495(5) 0.104(4) Uani 1 1 d . . .
H147 H 0.6559 -0.3007 0.2282 0.125 Uiso 1 1 calc R . .
C148 C 0.5638(7) -0.2735(4) 0.2752(5) 0.103(4) Uani 1 1 d . . .
H148 H 0.5438 -0.3082 0.2715 0.123 Uiso 1 1 calc R . .
C149 C 0.5251(5) -0.2250(4) 0.3076(4) 0.080(2) Uani 1 1 d . . .
C151 C 0.6550(6) -0.0652(5) 0.2323(5) 0.109(4) Uani 1 1 d . . .
H15D H 0.6060 -0.0531 0.2241 0.163 Uiso 1 1 calc R . .
H15E H 0.6837 -0.0853 0.2013 0.163 Uiso 1 1 calc R . .
H15F H 0.6719 -0.0275 0.2364 0.163 Uiso 1 1 calc R . .
C152 C 0.7368(6) -0.1332(5) 0.3018(7) 0.143(6) Uani 1 1 d . . .
H15G H 0.7386 -0.1631 0.3369 0.215 Uiso 1 1 calc R . .
H15H H 0.7547 -0.0962 0.3065 0.215 Uiso 1 1 calc R . .
H15I H 0.7658 -0.1537 0.2711 0.215 Uiso 1 1 calc R . .
C153 C 0.4503(6) -0.2291(5) 0.3327(4) 0.097(3) Uani 1 1 d . . .
H153 H 0.4347 -0.1967 0.3588 0.117 Uiso 1 1 calc R . .
C154 C 0.3981(6) -0.2135(5) 0.2863(5) 0.111(4) Uani 1 1 d . . .
H15J H 0.3508 -0.2166 0.3040 0.167 Uiso 1 1 calc R . .
H15K H 0.4131 -0.2436 0.2592 0.167 Uiso 1 1 calc R . .
H15L H 0.3977 -0.1704 0.2666 0.167 Uiso 1 1 calc R . .
C155 C 0.4477(8) -0.2961(6) 0.3688(6) 0.143(5) Uani 1 1 d . . .
H15M H 0.3992 -0.2976 0.3845 0.215 Uiso 1 1 calc R . .
H15N H 0.4773 -0.3031 0.3996 0.215 Uiso 1 1 calc R . .
H15O H 0.4649 -0.3292 0.3447 0.215 Uiso 1 1 calc R . .
C160 C 0.6604(5) -0.1121(4) 0.2874(4) 0.083(3) Uani 1 1 d . . .
H160 H 0.6329 -0.0895 0.3184 0.099 Uiso 1 1 calc R . .
C161 C 0.3341(6) 0.2242(6) 0.4118(4) 0.107(3) Uani 1 1 d . . .
H16D H 0.3790 0.2249 0.3885 0.161 Uiso 1 1 calc R . .
H16E H 0.3349 0.1818 0.4332 0.161 Uiso 1 1 calc R . .
H16F H 0.3266 0.2552 0.4379 0.161 Uiso 1 1 calc R . .
C162 C 0.2756(6) 0.2405(4) 0.3743(4) 0.090(3) Uani 1 1 d . . .
C163 C 0.2042(9) 0.2433(11) 0.4022(6) 0.217(11) Uani 1 1 d . . .
H16G H 0.1708 0.2549 0.3737 0.326 Uiso 1 1 calc R . .
H16H H 0.1938 0.2751 0.4278 0.326 Uiso 1 1 calc R . .
H16I H 0.2001 0.2019 0.4237 0.326 Uiso 1 1 calc R . .
C164 C 0.3376(6) 0.2182(4) 0.1062(4) 0.101(3) Uani 1 1 d . . .
H16J H 0.3641 0.1831 0.1304 0.152 Uiso 1 1 calc R . .
H16K H 0.3696 0.2347 0.0754 0.152 Uiso 1 1 calc R . .
H16L H 0.3020 0.2031 0.0905 0.152 Uiso 1 1 calc R . .
C165 C 0.3026(3) 0.2695(3) 0.1401(3) 0.0522(15) Uani 1 1 d . . .
C166 C 0.2590(6) 0.3279(4) 0.1089(4) 0.094(3) Uani 1 1 d . . .
H16M H 0.2386 0.3582 0.1351 0.142 Uiso 1 1 calc R . .
H16N H 0.2214 0.3158 0.0932 0.142 Uiso 1 1 calc R . .
H16O H 0.2890 0.3474 0.0783 0.142 Uiso 1 1 calc R . .

loop_
_atom_site_aniso_label
_atom_site_aniso_U_11
_atom_site_aniso_U_22
_atom_site_aniso_U_33
_atom_site_aniso_U_23
_atom_site_aniso_U_13
_atom_site_aniso_U_12
Ag1 0.0377(2) 0.0378(2) 0.0441(2) -0.00059(17) -0.01100(17) -0.01028(17)
Ag2 0.0356(2) 0.0390(2) 0.0509(2) -0.01196(18) -0.00236(17) -0.00801(17)
Ag3 0.02719(19) 0.0387(2) 0.0456(2) -0.00086(17) -0.00042(16) -0.00540(16)
Ag4 0.0347(2) 0.03074(19) 0.0478(2) 0.00310(16) -0.01106(17) -0.00615(16)
Ag5 0.0507(3) 0.0380(2) 0.0554(3) 0.00555(19) -0.0216(2) -0.00812(19)
Ag6 0.0500(3) 0.0569(3) 0.0436(2) -0.01011(19) -0.00138(19) -0.0259(2)
Ag7 0.0414(2) 0.0406(2) 0.0426(2) -0.00669(17) -0.00194(17) 0.00091(18)
Ag8 0.0403(2) 0.0450(2) 0.0554(3) -0.01159(19) -0.00885(19) -0.00899(19)
N1 0.032(2) 0.036(2) 0.049(3) -0.0040(19) -0.0059(19) -0.0091(19)
N2 0.029(2) 0.038(2) 0.047(3) -0.0082(19) -0.0035(19) -0.0064(18)
N3 0.030(2) 0.035(2) 0.045(2) -0.0014(19) -0.0087(18) -0.0054(18)
N4 0.032(2) 0.049(3) 0.051(3) -0.002(2) -0.010(2) -0.007(2)
N5 0.031(2) 0.046(3) 0.045(3) -0.008(2) -0.0085(19) -0.0036(19)
N6 0.027(2) 0.043(2) 0.046(2) -0.008(2) -0.0082(18) -0.0084(18)
N11 0.031(2) 0.044(3) 0.050(3) -0.010(2) 0.0005(19) -0.0103(19)
N12 0.031(2) 0.037(2) 0.046(2) -0.0093(19) -0.0041(18) -0.0086(18)
N13 0.066(4) 0.092(4) 0.057(3) -0.037(3) 0.017(3) -0.048(3)
N14 0.126(6) 0.112(6) 0.051(3) -0.020(3) 0.012(4) -0.089(5)
N15 0.039(2) 0.039(2) 0.045(3) -0.014(2) -0.0055(19) -0.008(2)
N16 0.042(3) 0.040(3) 0.050(3) -0.011(2) -0.005(2) -0.006(2)
N21 0.027(2) 0.031(2) 0.051(3) 0.0009(19) -0.0031(19) -0.0021(17)
N22 0.029(2) 0.030(2) 0.052(3) 0.0002(19) -0.0042(19) -0.0056(18)
N23 0.057(3) 0.034(2) 0.051(3) 0.004(2) 0.002(2) 0.005(2)
N24 0.058(3) 0.049(3) 0.041(3) -0.005(2) -0.002(2) 0.010(2)
N25 0.028(2) 0.046(3) 0.058(3) -0.018(2) 0.005(2) -0.013(2)
N26 0.048(3) 0.068(4) 0.067(3) -0.026(3) 0.008(3) -0.030(3)
N31 0.043(3) 0.036(2) 0.050(3) -0.001(2) -0.018(2) -0.008(2)
N32 0.052(3) 0.033(2) 0.049(3) -0.001(2) -0.016(2) -0.008(2)
N33 0.048(3) 0.051(3) 0.053(3) -0.002(2) -0.023(2) -0.008(2)
N34 0.054(3) 0.061(3) 0.052(3) -0.003(3) -0.019(2) -0.009(3)
N35 0.099(5) 0.034(3) 0.060(3) 0.011(2) -0.037(3) -0.017(3)
N36 0.111(5) 0.035(3) 0.075(4) 0.011(3) -0.048(4) -0.020(3)
O1 0.114(5) 0.097(5) 0.070(4) -0.024(3) -0.015(3) 0.044(4)
O2 0.051(3) 0.052(3) 0.067(3) 0.000(2) -0.015(2) -0.021(2)
P1 0.0609(12) 0.0581(11) 0.0917(15) -0.0130(10) 0.0198(10) -0.0029(9)
F11 0.079(3) 0.099(4) 0.159(5) -0.064(4) 0.022(3) -0.028(3)
F12 0.064(3) 0.086(3) 0.126(4) -0.041(3) 0.000(3) -0.007(2)
F13 0.109(4) 0.087(4) 0.121(4) 0.016(3) -0.037(3) -0.010(3)
F14 0.116(5) 0.108(4) 0.105(4) -0.044(3) 0.016(3) 0.004(3)
F15 0.116(4) 0.079(3) 0.097(4) -0.008(3) 0.019(3) -0.022(3)
F16 0.058(3) 0.096(4) 0.123(4) 0.020(3) 0.022(3) 0.000(2)
P2 0.0638(12) 0.0830(14) 0.0574(11) -0.0158(10) -0.0074(9) 0.0020(10)
F21 0.082(4) 0.166(6) 0.174(7) -0.075(5) -0.005(4) -0.021(4)
F22 0.104(4) 0.173(6) 0.081(3) -0.056(4) -0.010(3) -0.015(4)
F23 0.206(9) 0.114(5) 0.154(7) 0.010(5) -0.048(6) -0.048(5)
F24 0.097(4) 0.176(6) 0.080(3) -0.055(4) -0.006(3) 0.008(4)
F25 0.297(13) 0.112(6) 0.134(6) -0.012(5) -0.018(7) 0.017(7)
F26 0.070(4) 0.376(14) 0.174(7) -0.179(9) 0.000(4) -0.004(6)
C1 0.035(3) 0.038(3) 0.052(3) -0.011(2) -0.007(2) -0.008(2)
C2 0.026(2) 0.039(3) 0.048(3) -0.006(2) -0.003(2) -0.008(2)
C3 0.029(3) 0.041(3) 0.050(3) -0.006(2) -0.004(2) -0.009(2)
C4 0.035(3) 0.038(3) 0.048(3) -0.001(2) -0.006(2) -0.010(2)
C5 0.030(3) 0.041(3) 0.051(3) 0.000(2) -0.009(2) -0.008(2)
C6 0.034(3) 0.052(3) 0.051(3) -0.002(3) -0.012(2) -0.012(2)
C7 0.036(3) 0.058(4) 0.047(3) -0.003(3) -0.010(2) -0.012(3)
C8 0.032(3) 0.048(3) 0.060(4) -0.007(3) -0.008(3) -0.008(2)
C9 0.041(3) 0.051(4) 0.070(4) -0.015(3) -0.008(3) -0.007(3)
C10 0.034(3) 0.064(4) 0.099(5) -0.021(4) -0.009(3) -0.019(3)
C11 0.034(3) 0.074(5) 0.093(5) -0.030(4) -0.006(3) -0.007(3)
C12 0.045(4) 0.057(4) 0.078(5) -0.019(3) -0.011(3) -0.005(3)
C13 0.040(3) 0.055(4) 0.061(4) -0.004(3) -0.012(3) -0.012(3)
C14 0.042(3) 0.055(4) 0.095(5) -0.026(4) -0.003(3) -0.008(3)
C15 0.120(8) 0.068(5) 0.113(8) -0.039(5) 0.029(6) -0.034(5)
C16 0.070(5) 0.058(4) 0.109(7) -0.014(4) -0.011(5) -0.013(4)
C17 0.047(4) 0.050(4) 0.082(5) -0.003(3) -0.016(3) -0.014(3)
C18 0.130(8) 0.062(5) 0.080(6) -0.002(4) -0.023(5) -0.035(5)
C19 0.203(14) 0.190(13) 0.094(7) -0.047(8) 0.010(8) -0.152(12)
C20 0.031(3) 0.044(3) 0.052(3) -0.002(2) -0.009(2) -0.007(2)
C21 0.030(3) 0.046(3) 0.045(3) -0.007(2) -0.006(2) -0.007(2)
C22 0.034(3) 0.055(3) 0.042(3) -0.011(3) -0.007(2) 0.002(2)
C23 0.030(3) 0.050(3) 0.050(3) -0.012(3) -0.010(2) 0.001(2)
C24 0.048(3) 0.040(3) 0.053(3) -0.010(3) -0.006(3) -0.013(3)
C25 0.066(4) 0.048(4) 0.063(4) -0.004(3) -0.016(3) -0.018(3)
C26 0.111(7) 0.050(4) 0.076(5) 0.001(4) -0.015(5) -0.030(4)
C27 0.087(6) 0.087(6) 0.076(5) -0.014(4) 0.012(4) -0.054(5)
C28 0.060(4) 0.073(5) 0.080(5) -0.015(4) 0.001(4) -0.030(4)
C29 0.039(3) 0.058(4) 0.064(4) -0.022(3) 0.000(3) -0.025(3)
C30 0.083(5) 0.057(4) 0.073(5) -0.005(4) -0.028(4) -0.012(4)
C31 0.128(10) 0.156(11) 0.092(7) -0.019(7) -0.059(7) 0.017(8)
C32 0.082(6) 0.083(6) 0.121(8) -0.032(6) -0.021(6) 0.000(5)
C33 0.032(3) 0.057(4) 0.089(5) -0.016(3) -0.008(3) -0.009(3)
C34 0.065(5) 0.077(5) 0.101(6) -0.017(5) -0.031(4) -0.015(4)
C35 0.064(6) 0.100(7) 0.141(9) -0.032(7) -0.011(6) 0.015(5)
C41 0.034(3) 0.053(3) 0.047(3) -0.016(3) 0.004(2) -0.012(2)
C42 0.035(3) 0.049(3) 0.050(3) -0.011(3) 0.001(2) -0.011(2)
C43 0.032(3) 0.038(3) 0.040(3) -0.005(2) -0.001(2) -0.007(2)
C44 0.042(3) 0.077(5) 0.063(4) -0.026(3) 0.010(3) -0.026(3)
C45 0.073(5) 0.101(6) 0.048(4) -0.022(4) 0.014(3) -0.059(4)
C46 0.126(8) 0.162(10) 0.065(5) -0.057(6) 0.047(5) -0.106(8)
C47 0.159(10) 0.167(10) 0.048(4) -0.036(5) 0.023(5) -0.119(9)
C48 0.114(8) 0.125(8) 0.043(4) 0.003(5) -0.010(5) -0.068(7)
C49 0.160(11) 0.136(9) 0.046(4) 0.011(5) -0.005(5) -0.110(9)
C50 0.153(11) 0.156(11) 0.058(5) 0.017(6) -0.015(6) -0.067(9)
C51 0.178(13) 0.159(12) 0.060(5) 0.016(6) -0.011(7) -0.123(11)
C52 0.133(10) 0.133(10) 0.066(6) 0.001(6) -0.024(6) -0.082(8)
C53 0.156(10) 0.125(8) 0.048(4) 0.008(4) -0.012(5) -0.113(8)
C54 0.119(8) 0.176(11) 0.064(5) 0.015(6) -0.007(5) -0.086(8)
C55 0.108(9) 0.196(14) 0.105(9) 0.040(9) 0.008(7) -0.051(9)
C56 0.149(12) 0.256(19) 0.129(11) 0.090(12) -0.054(9) -0.116(13)
C57 0.108(8) 0.108(7) 0.078(6) 0.002(5) -0.010(5) -0.067(7)
C58 0.111(9) 0.236(16) 0.082(7) -0.052(8) 0.002(6) -0.082(10)
C59 0.225(16) 0.151(11) 0.078(7) -0.011(7) 0.030(8) -0.095(11)
C60 0.038(3) 0.037(3) 0.047(3) -0.004(2) -0.009(2) -0.004(2)
C61 0.037(3) 0.030(3) 0.051(3) -0.006(2) -0.007(2) -0.003(2)
C62 0.053(4) 0.050(3) 0.046(3) -0.013(3) -0.005(3) -0.009(3)
C63 0.054(4) 0.043(3) 0.054(4) -0.019(3) -0.003(3) -0.004(3)
C64 0.062(4) 0.033(3) 0.052(3) -0.009(3) -0.004(3) 0.009(3)
C65 0.052(4) 0.061(4) 0.056(4) -0.016(3) -0.009(3) 0.005(3)
C66 0.080(6) 0.083(6) 0.067(5) -0.007(4) -0.019(4) 0.012(5)
C67 0.128(10) 0.087(7) 0.088(7) 0.012(6) -0.011(7) 0.033(7)
C68 0.122(9) 0.053(5) 0.101(7) 0.020(5) 0.000(6) 0.010(5)
C69 0.069(5) 0.058(4) 0.081(5) 0.002(4) 0.004(4) -0.010(4)
C70 0.059(4) 0.075(5) 0.070(5) -0.023(4) -0.012(3) -0.015(4)
C71 0.082(6) 0.098(7) 0.139(9) -0.050(7) 0.004(6) -0.019(5)
C72 0.081(7) 0.121(9) 0.126(9) -0.041(7) 0.002(6) -0.018(6)
C73 0.085(6) 0.056(5) 0.130(8) 0.002(5) -0.014(6) -0.027(4)
C74 0.119(10) 0.117(9) 0.213(15) -0.070(10) 0.074(10) -0.061(8)
C75 0.145(11) 0.076(7) 0.164(12) -0.025(7) -0.022(9) -0.026(7)
C81 0.041(3) 0.037(3) 0.064(4) 0.006(3) 0.006(3) -0.010(2)
C82 0.039(3) 0.034(3) 0.056(3) 0.002(2) 0.002(2) -0.007(2)
C83 0.026(3) 0.037(3) 0.053(3) -0.003(2) 0.005(2) -0.008(2)
C84 0.045(3) 0.039(3) 0.056(4) 0.002(3) 0.001(3) -0.001(3)
C85 0.051(3) 0.042(3) 0.042(3) 0.002(2) 0.004(3) 0.007(3)
C86 0.063(4) 0.052(4) 0.048(4) 0.004(3) 0.010(3) 0.014(3)
C87 0.072(5) 0.048(4) 0.043(3) -0.005(3) 0.005(3) 0.006(3)
C88 0.061(4) 0.054(4) 0.041(3) -0.008(3) -0.010(3) 0.012(3)
C89 0.066(4) 0.059(4) 0.049(4) -0.010(3) -0.005(3) 0.006(3)
C90 0.076(5) 0.088(6) 0.074(5) -0.002(4) -0.018(4) -0.002(5)
C91 0.069(5) 0.084(6) 0.073(5) -0.020(4) -0.025(4) 0.021(5)
C92 0.080(5) 0.061(4) 0.066(5) -0.014(4) -0.026(4) 0.016(4)
C93 0.077(5) 0.058(4) 0.052(4) -0.006(3) -0.019(3) 0.003(4)
C94 0.075(5) 0.063(4) 0.064(4) 0.007(4) -0.001(4) -0.002(4)
C95 0.090(6) 0.088(6) 0.080(6) 0.015(5) -0.019(5) -0.022(5)
C96 0.36(2) 0.069(7) 0.100(8) -0.020(6) -0.085(12) 0.020(10)
C97 0.097(6) 0.054(4) 0.088(6) 0.001(4) -0.022(5) 0.006(4)
C98 0.154(11) 0.066(6) 0.171(12) -0.042(7) -0.026(9) -0.006(7)
C99 0.148(11) 0.104(8) 0.096(8) 0.023(6) 0.006(7) -0.003(7)
C100 0.028(3) 0.041(3) 0.055(3) -0.012(2) -0.004(2) -0.008(2)
C101 0.037(3) 0.051(3) 0.056(3) -0.018(3) -0.001(3) -0.013(3)
C102 0.048(4) 0.074(4) 0.052(4) -0.015(3) 0.014(3) -0.024(3)
C103 0.065(4) 0.084(5) 0.069(4) -0.029(4) 0.025(4) -0.044(4)
C104 0.069(5) 0.094(6) 0.081(5) -0.027(4) -0.002(4) -0.051(5)
C105 0.117(7) 0.062(5) 0.058(4) -0.018(4) 0.007(4) -0.040(5)
C106 0.141(9) 0.075(6) 0.079(6) -0.028(4) -0.004(6) -0.055(6)
C107 0.166(13) 0.138(10) 0.116(9) -0.062(8) 0.002(9) -0.095(10)
C108 0.103(8) 0.227(16) 0.141(10) -0.080(11) -0.001(7) -0.109(10)
C109 0.068(6) 0.128(9) 0.148(9) -0.062(7) -0.013(6) -0.044(6)
C110 0.107(7) 0.057(4) 0.061(4) -0.018(3) -0.002(4) -0.012(4)
C111 0.122(10) 0.184(13) 0.085(7) -0.002(8) 0.020(7) 0.010(9)
C112 0.248(19) 0.108(10) 0.132(11) 0.042(8) -0.050(12) -0.032(11)
C113 0.077(7) 0.154(12) 0.219(16) -0.085(12) -0.038(9) -0.021(8)
C114 0.100(10) 0.179(15) 0.230(18) -0.124(14) -0.015(10) -0.010(10)
C115 0.103(10) 0.40(3) 0.29(2) -0.24(2) 0.057(12) -0.137(15)
C121 0.069(4) 0.042(3) 0.067(4) 0.004(3) -0.039(4) -0.003(3)
C122 0.055(4) 0.035(3) 0.058(4) -0.003(3) -0.027(3) 0.000(3)
C123 0.072(4) 0.035(3) 0.053(3) 0.008(3) -0.023(3) -0.014(3)
C124 0.048(3) 0.048(3) 0.065(4) -0.008(3) -0.022(3) -0.005(3)
C125 0.042(3) 0.053(4) 0.058(4) -0.011(3) -0.015(3) -0.009(3)
C126 0.069(5) 0.057(4) 0.069(4) 0.009(3) -0.035(4) -0.017(3)
C127 0.065(4) 0.071(5) 0.056(4) 0.000(3) -0.021(3) -0.016(4)
C128 0.068(4) 0.060(4) 0.051(4) -0.014(3) -0.011(3) -0.006(3)
C129 0.102(7) 0.071(5) 0.069(5) -0.019(4) -0.025(4) -0.015(5)
C130 0.169(11) 0.070(6) 0.077(6) -0.025(5) -0.022(6) -0.037(7)
C131 0.176(12) 0.065(6) 0.074(6) -0.027(5) -0.012(7) -0.007(7)
C132 0.138(9) 0.075(6) 0.055(5) -0.017(4) -0.003(5) 0.021(6)
C133 0.085(6) 0.070(5) 0.045(4) -0.006(3) -0.006(3) 0.015(4)
C134 0.084(7) 0.093(7) 0.147(10) -0.037(7) -0.040(7) -0.016(6)
C135 0.132(11) 0.173(13) 0.144(11) 0.009(10) -0.076(9) -0.022(10)
C136 0.093(8) 0.126(10) 0.189(13) -0.059(9) -0.042(8) -0.025(7)
C137 0.060(5) 0.102(7) 0.070(5) 0.004(5) -0.009(4) 0.014(4)
C138 0.070(6) 0.182(12) 0.073(6) -0.011(7) -0.003(5) -0.017(7)
C139 0.091(7) 0.164(11) 0.077(6) 0.015(7) 0.007(5) 0.045(7)
C140 0.091(5) 0.052(4) 0.055(4) 0.009(3) -0.024(4) -0.022(4)
C141 0.084(5) 0.038(3) 0.065(4) 0.011(3) -0.036(4) -0.018(3)
C142 0.129(7) 0.046(4) 0.065(5) 0.012(3) -0.049(5) -0.026(4)
C143 0.158(9) 0.038(4) 0.075(5) 0.016(3) -0.064(6) -0.019(5)
C144 0.094(6) 0.038(3) 0.085(5) 0.007(3) -0.052(5) -0.013(4)
C145 0.082(6) 0.042(4) 0.115(7) 0.003(4) -0.063(5) 0.002(4)
C146 0.090(6) 0.069(5) 0.116(7) -0.017(5) -0.046(6) 0.008(5)
C147 0.145(10) 0.044(4) 0.130(9) -0.015(5) -0.084(8) 0.015(5)
C148 0.136(10) 0.054(5) 0.133(9) -0.001(5) -0.075(8) -0.022(6)
C149 0.114(7) 0.045(4) 0.087(6) 0.009(4) -0.046(5) -0.023(4)
C151 0.112(8) 0.080(6) 0.148(10) 0.001(6) -0.059(7) -0.033(6)
C152 0.112(9) 0.083(7) 0.254(17) -0.021(9) -0.110(10) -0.009(6)
C153 0.133(9) 0.076(6) 0.094(6) 0.015(5) -0.038(6) -0.050(6)
C154 0.107(8) 0.114(8) 0.121(8) 0.025(7) -0.046(7) -0.052(7)
C155 0.206(15) 0.099(8) 0.139(11) 0.032(7) -0.061(10) -0.074(9)
C160 0.089(6) 0.056(4) 0.110(7) -0.008(4) -0.050(5) -0.006(4)
C161 0.131(9) 0.115(8) 0.072(6) -0.020(6) -0.009(6) -0.015(7)
C162 0.138(9) 0.063(5) 0.056(5) -0.005(4) -0.010(5) 0.004(5)
C163 0.184(16) 0.41(3) 0.089(9) 0.053(13) -0.029(9) -0.196(19)
C164 0.102(7) 0.082(6) 0.085(6) -0.003(5) 0.020(5) 0.029(5)
C165 0.050(4) 0.049(3) 0.059(4) -0.003(3) -0.010(3) -0.013(3)
C166 0.128(8) 0.061(5) 0.079(6) -0.005(4) -0.022(5) 0.017(5)

loop_
_atom_type_symbol
_atom_type_description
_atom_type_scat_dispersion_real
_atom_type_scat_dispersion_imag
_atom_type_scat_source
C C 0.0033 0.0016 'International Tables Vol C Tables 4.2.6.8 and 6.1.1.4'
H H 0.0000 0.0000 'International Tables Vol C Tables 4.2.6.8 and 6.1.1.4'
N N 0.0061 0.0033 'International Tables Vol C Tables 4.2.6.8 and 6.1.1.4'
O O 0.0106 0.0060 'International Tables Vol C Tables 4.2.6.8 and 6.1.1.4'
F F 0.0171 0.0103 'International Tables Vol C Tables 4.2.6.8 and 6.1.1.4'
P P 0.1023 0.0942 'International Tables Vol C Tables 4.2.6.8 and 6.1.1.4'
Ag Ag -0.8971 1.1015 'International Tables Vol C Tables 4.2.6.8 and 6.1.1.4'

loop_
_geom_angle_atom_site_label_1
_geom_angle_atom_site_label_2
_geom_angle_atom_site_label_3
_geom_angle
N1 Ag1 N32 170.58(17)
N11 Ag2 N2 171.32(17)
N21 Ag3 N12 170.91(17)
N22 Ag4 N31 171.22(18)
C5 Ag5 C141 176.2(3)
C21 Ag6 C45 174.4(3)
C61 Ag7 C85 175.7(2)
C125 Ag8 C101 173.9(2)
C2 N1 N2 106.9(4)
C2 N1 Ag1 128.0(4)
N2 N1 Ag1 124.2(3)
C3 N2 N1 108.5(4)
C3 N2 Ag2 129.4(4)
N1 N2 Ag2 121.3(3)
C5 N3 C6 111.1(5)
C5 N3 C4 124.5(5)
C6 N3 C4 124.3(4)
C5 N4 C7 110.6(5)
C5 N4 C8 125.6(5)
C7 N4 C8 123.8(5)
C21 N5 C22 110.9(5)
C21 N5 C20 123.0(5)
C22 N5 C20 125.0(5)
C21 N6 C23 111.2(4)
C21 N6 C24 123.4(5)
C23 N6 C24 124.7(5)
C42 N11 N12 107.2(4)
C42 N11 Ag2 131.3(4)
N12 N11 Ag2 121.2(3)
C43 N12 N11 107.7(4)
C43 N12 Ag3 130.1(3)
N11 N12 Ag3 120.4(3)
C45 N13 C46 113.9(7)
C45 N13 C44 125.5(6)
C46 N13 C44 120.6(6)
C47 N14 C45 111.4(7)
C47 N14 C48 124.3(7)
C45 N14 C48 124.3(6)
C61 N15 C62 112.3(5)
C61 N15 C60 122.7(4)
C62 N15 C60 124.7(5)
C61 N16 C63 111.3(5)
C61 N16 C64 124.2(5)
C63 N16 C64 124.3(5)
C82 N21 N22 107.3(4)
C82 N21 Ag3 129.4(4)
N22 N21 Ag3 122.7(3)
C83 N22 N21 107.7(4)
C83 N22 Ag4 128.7(4)
N21 N22 Ag4 123.2(3)
C85 N23 C86 111.7(6)
C85 N23 C84 124.1(5)
C86 N23 C84 124.0(5)
C85 N24 C87 110.2(6)
C85 N24 C88 123.3(5)
C87 N24 C88 126.4(6)
C101 N25 C102 111.4(5)
C101 N25 C100 123.2(5)
C102 N25 C100 123.8(5)
C101 N26 C103 110.8(5)
C101 N26 C104 124.3(6)
C103 N26 C104 124.6(6)
N32 N31 C122 108.0(4)
N32 N31 Ag4 121.4(3)
C122 N31 Ag4 130.5(4)
N31 N32 C123 107.2(5)
N31 N32 Ag1 121.8(3)
C123 N32 Ag1 130.2(4)
C125 N33 C126 111.3(6)
C125 N33 C124 124.3(5)
C126 N33 C124 124.4(6)
C125 N34 C127 111.9(6)
C125 N34 C128 123.9(5)
C127 N34 C128 124.1(6)
C141 N35 C142 110.8(6)
C141 N35 C140 123.3(5)
C142 N35 C140 125.8(7)
C141 N36 C143 110.8(7)
C141 N36 C144 124.1(6)
C143 N36 C144 125.1(6)
F13 P1 F14 93.8(4)
F13 P1 F16 89.2(3)
F14 P1 F16 87.9(3)
F13 P1 F12 89.2(3)
F14 P1 F12 176.1(4)
F16 P1 F12 89.7(3)
F13 P1 F15 176.7(4)
F14 P1 F15 88.8(3)
F16 P1 F15 88.8(3)
F12 P1 F15 88.1(3)
F13 P1 F11 90.6(4)
F14 P1 F11 90.8(3)
F16 P1 F11 178.7(4)
F12 P1 F11 91.6(3)
F15 P1 F11 91.4(3)
F26 P2 F23 91.2(6)
F26 P2 F25 90.7(6)
F23 P2 F25 177.1(6)
F26 P2 F21 179.3(7)
F23 P2 F21 88.1(5)
F25 P2 F21 90.0(6)
F26 P2 F24 89.5(4)
F23 P2 F24 88.7(4)
F25 P2 F24 89.1(4)
F21 P2 F24 90.6(4)
F26 P2 F22 89.8(3)
F23 P2 F22 93.1(4)
F25 P2 F22 89.1(4)
F21 P2 F22 90.1(4)
F24 P2 F22 178.1(4)
F34A P3A F36A 91.3(5)
F34A P3A F35A 93.3(6)
F36A P3A F35A 90.5(5)
F34A P3A F33A 89.7(5)
F36A P3A F33A 88.8(5)
F35A P3A F33A 176.9(7)
F34A P3A F31A 91.4(5)
F36A P3A F31A 177.2(5)
F35A P3A F31A 90.0(5)
F33A P3A F31A 90.6(5)
F34A P3A F32A 179.2(8)
F36A P3A F32A 87.9(5)
F35A P3A F32A 86.7(8)
F33A P3A F32A 90.3(6)
F31A P3A F32A 89.4(5)
F32B P3B F33B 92.1(6)
F32B P3B F31B 97.3(5)
F33B P3B F31B 96.3(5)
F32B P3B F34B 166.8(8)
F33B P3B F34B 89.9(6)
F31B P3B F34B 95.4(5)
F32B P3B F35B 90.2(8)
F33B P3B F35B 168.0(8)
F31B P3B F35B 95.1(5)
F34B P3B F35B 85.3(6)
F32B P3B F36B 83.9(5)
F33B P3B F36B 84.9(5)
F31B P3B F36B 178.3(5)
F34B P3B F36B 83.3(5)
F35B P3B F36B 83.6(5)
F44A P4A F45A 92.5(5)
F44A P4A F41A 94.4(4)
F45A P4A F41A 93.5(4)
F44A P4A F43A 90.2(5)
F45A P4A F43A 172.2(6)
F41A P4A F43A 93.6(4)
F44A P4A F46A 86.6(4)
F45A P4A F46A 86.2(4)
F41A P4A F46A 179.0(4)
F43A P4A F46A 86.7(4)
F44A P4A F42A 172.8(6)
F45A P4A F42A 90.0(7)
F41A P4A F42A 92.1(4)
F43A P4A F42A 86.5(5)
F46A P4A F42A 86.9(4)
F46B P4B F42B 96.6(5)
F46B P4B F43B 95.1(5)
F42B P4B F43B 87.1(6)
F46B P4B F45B 96.1(5)
F42B P4B F45B 98.2(12)
F43B P4B F45B 166.9(9)
F46B P4B F44B 95.9(5)
F42B P4B F44B 166.4(8)
F43B P4B F44B 86.5(6)
F45B P4B F44B 85.6(7)
F46B P4B F41B 178.5(5)
F42B P4B F41B 84.4(5)
F43B P4B F41B 83.8(5)
F45B P4B F41B 84.9(5)
F44B P4B F41B 82.9(5)
C2 C1 C3 104.3(5)
N1 C2 C1 110.4(5)
N1 C2 C4 121.5(5)
C1 C2 C4 128.0(5)
N2 C3 C1 109.8(5)
N2 C3 C20 122.0(5)
C1 C3 C20 128.2(5)
N3 C4 C2 111.9(4)
N4 C5 N3 104.6(5)
N4 C5 Ag5 128.2(4)
N3 C5 Ag5 127.1(4)
C7 C6 N3 106.4(5)
C6 C7 N4 107.3(5)
C9 C8 C13 122.3(5)
C9 C8 N4 119.4(5)
C13 C8 N4 118.3(5)
C10 C9 C8 118.2(6)
C10 C9 C14 119.7(6)
C8 C9 C14 122.1(6)
C9 C10 C11 120.3(6)
C12 C11 C10 121.3(6)
C11 C12 C13 120.3(6)
C8 C13 C12 117.5(6)
C8 C13 C17 123.0(5)
C12 C13 C17 119.5(6)
C15 C14 C16 110.7(7)
C15 C14 C9 108.9(7)
C16 C14 C9 113.5(6)
C18 C17 C19 109.6(8)
C18 C17 C13 111.0(6)
C19 C17 C13 112.6(6)
N5 C20 C3 110.4(4)
N5 C21 N6 104.1(5)
N5 C21 Ag6 123.3(4)
N6 C21 Ag6 132.6(4)
C23 C22 N5 106.8(5)
C22 C23 N6 107.0(5)
C29 C24 C25 123.9(6)
C29 C24 N6 119.7(5)
C25 C24 N6 116.3(5)
C26 C25 C24 115.4(7)
C26 C25 C30 122.6(7)
C24 C25 C30 121.9(6)
C27 C26 C25 121.1(7)
C28 C27 C26 121.2(7)
C29 C28 C27 120.0(7)
C28 C29 C24 118.1(7)
C28 C29 C33 120.5(6)
C24 C29 C33 121.3(5)
C31 C30 C25 114.4(8)
C31 C30 C32 108.8(8)
C25 C30 C32 107.8(6)
C29 C33 C34 109.9(6)
C29 C33 C35 112.5(7)
C34 C33 C35 110.4(7)
C42 C41 C43 104.9(5)
N11 C42 C41 110.9(5)
N11 C42 C44 121.1(5)
C41 C42 C44 127.8(5)
N12 C43 C41 109.2(5)
N12 C43 C60 121.0(5)
C41 C43 C60 129.8(5)
N13 C44 C42 112.8(6)
N13 C45 N14 103.7(6)
N13 C45 Ag6 131.2(5)
N14 C45 Ag6 124.9(5)
C47 C46 N13 102.5(7)
N14 C47 C46 108.3(7)
C49 C48 C53 122.1(10)
C49 C48 N14 116.6(9)
C53 C48 N14 121.3(11)
C48 C49 C50 121.3(10)
C48 C49 C54 124.2(10)
C50 C49 C54 114.5(13)
C51 C50 C49 114.4(13)
C52 C51 C50 123.0(12)
C51 C52 C53 122.3(11)
C48 C53 C52 117.0(13)
C48 C53 C57 121.4(9)
C52 C53 C57 121.6(9)
C56 C54 C55 112.9(13)
C56 C54 C49 114.7(8)
C55 C54 C49 107.6(9)
C58 C57 C59 110.9(9)
C58 C57 C53 109.9(10)
C59 C57 C53 111.0(9)
C43 C60 N15 111.5(4)
N16 C61 N15 103.8(5)
N16 C61 Ag7 127.9(4)
N15 C61 Ag7 128.2(4)
C63 C62 N15 105.8(5)
C62 C63 N16 106.8(5)
C65 C64 C69 123.9(6)
C65 C64 N16 117.6(6)
C69 C64 N16 118.4(6)
C64 C65 C66 116.3(7)
C64 C65 C70 122.4(6)
C66 C65 C70 121.3(7)
C67 C66 C65 120.6(9)
C66 C67 C68 122.3(9)
C67 C68 C69 120.6(9)
C68 C69 C64 116.2(9)
C68 C69 C73 120.1(8)
C64 C69 C73 123.7(7)
C72 C70 C65 112.6(7)
C72 C70 C71 110.9(7)
C65 C70 C71 113.0(7)
C69 C73 C75 113.0(8)
C69 C73 C74 110.1(9)
C75 C73 C74 109.3(8)
C82 C81 C83 105.2(5)
N21 C82 C81 110.5(5)
N21 C82 C84 121.6(5)
C81 C82 C84 127.9(5)
N22 C83 C81 109.3(5)
N22 C83 C100 121.8(5)
C81 C83 C100 128.7(5)
N23 C84 C82 112.5(5)
N23 C85 N24 104.9(5)
N23 C85 Ag7 127.6(5)
N24 C85 Ag7 127.4(5)
C87 C86 N23 106.4(6)
C86 C87 N24 106.8(6)
C89 C88 C93 123.6(7)
C89 C88 N24 118.2(6)
C93 C88 N24 118.2(7)
C88 C89 C90 116.3(7)
C88 C89 C94 122.0(7)
C90 C89 C94 121.7(8)
C89 C90 C91 121.3(9)
C92 C91 C90 120.5(8)
C91 C92 C93 121.2(7)
C88 C93 C92 117.1(8)
C88 C93 C97 121.4(7)
C92 C93 C97 121.6(7)
C96 C94 C95 110.2(9)
C96 C94 C89 111.0(7)
C95 C94 C89 113.0(7)
C98 C97 C93 114.2(9)
C98 C97 C99 109.3(9)
C93 C97 C99 109.4(8)
N25 C100 C83 107.2(4)
N26 C101 N25 104.9(5)
N26 C101 Ag8 129.2(4)
N25 C101 Ag8 125.9(4)
C103 C102 N25 105.6(6)
C102 C103 N26 107.4(6)
C105 C104 C109 124.4(8)
C105 C104 N26 118.5(7)
C109 C104 N26 117.1(8)
C104 C105 C106 115.9(10)
C104 C105 C110 122.6(7)
C106 C105 C110 121.5(9)
C107 C106 C105 122.2(10)
C106 C107 C108 120.9(9)
C107 C108 C109 118.1(12)
C104 C109 C108 118.6(11)
C104 C109 C113 123.3(9)
C108 C109 C113 118.1(11)
C105 C110 C111 111.9(8)
C105 C110 C112 113.6(9)
C111 C110 C112 111.2(10)
C115 C113 C109 113.3(13)
C115 C113 C114 110.4(14)
C109 C113 C114 109.9(13)
C123 C121 C122 105.6(5)
N31 C122 C121 109.3(5)
N31 C122 C124 121.4(5)
C121 C122 C124 129.3(5)
N32 C123 C121 109.9(5)
N32 C123 C140 120.6(6)
C121 C123 C140 129.5(6)
N33 C124 C122 110.9(5)
N34 C125 N33 103.3(5)
N34 C125 Ag8 130.0(5)
N33 C125 Ag8 126.7(5)
C127 C126 N33 107.3(6)
C126 C127 N34 106.3(6)
C129 C128 C133 122.2(7)
C129 C128 N34 118.6(7)
C133 C128 N34 119.1(7)
C128 C129 C130 118.5(9)
C128 C129 C134 122.3(8)
C130 C129 C134 119.2(9)
C131 C130 C129 121.7(11)
C130 C131 C132 119.3(9)
C133 C132 C131 121.2(10)
C132 C133 C128 117.0(9)
C132 C133 C137 122.3(9)
C128 C133 C137 120.7(7)
C129 C134 C135 111.9(10)
C129 C134 C136 109.3(9)
C135 C134 C136 109.9(9)
C139 C137 C133 114.7(9)
C139 C137 C138 109.5(8)
C133 C137 C138 110.5(7)
N35 C140 C123 109.5(6)
N35 C141 N36 104.1(6)
N35 C141 Ag5 124.1(5)
N36 C141 Ag5 131.8(6)
C143 C142 N35 106.5(7)
C142 C143 N36 107.8(7)
C149 C144 C145 123.2(9)
C149 C144 N36 117.2(8)
C145 C144 N36 119.6(6)
C146 C145 C144 115.7(8)
C146 C145 C160 121.9(9)
C144 C145 C160 122.4(8)
C147 C146 C145 122.8(11)
C146 C147 C148 121.5(11)
C147 C148 C149 119.3(9)
C144 C149 C148 117.6(10)
C144 C149 C153 123.9(9)
C148 C149 C153 118.4(8)
C149 C153 C154 111.9(8)
C149 C153 C155 111.0(10)
C154 C153 C155 111.0(8)
C151 C160 C152 111.4(10)
C151 C160 C145 110.5(7)
C152 C160 C145 112.4(7)
O1 C162 C163 119.0(11)
O1 C162 C161 124.0(11)
C163 C162 C161 116.9(9)
O2 C165 C164 123.1(7)
O2 C165 C166 120.3(7)
C164 C165 C166 116.4(7)

loop_
_geom_bond_atom_site_label_1
_geom_bond_atom_site_label_2
_geom_bond_distance
Ag1 N1 2.102(4)
Ag1 N32 2.107(5)
Ag2 N11 2.093(5)
Ag2 N2 2.093(4)
Ag3 N21 2.101(4)
Ag3 N12 2.105(4)
Ag4 N22 2.086(4)
Ag4 N31 2.086(4)
Ag5 C5 2.082(6)
Ag5 C141 2.087(6)
Ag6 C21 2.094(6)
Ag6 C45 2.112(7)
Ag7 C61 2.083(6)
Ag7 C85 2.093(6)
Ag8 C125 2.074(6)
Ag8 C101 2.100(6)
N1 C2 1.353(7)
N1 N2 1.374(6)
N2 C3 1.334(7)
N3 C5 1.355(7)
N3 C6 1.380(7)
N3 C4 1.472(7)
N4 C5 1.349(7)
N4 C7 1.382(7)
N4 C8 1.433(7)
N5 C21 1.349(7)
N5 C22 1.383(7)
N5 C20 1.464(7)
N6 C21 1.355(7)
N6 C23 1.370(7)
N6 C24 1.451(7)
N11 C42 1.335(7)
N11 N12 1.369(6)
N12 C43 1.347(7)
N13 C45 1.307(9)
N13 C46 1.401(9)
N13 C44 1.471(9)
N14 C47 1.346(10)
N14 C45 1.355(9)
N14 C48 1.414(12)
N15 C61 1.346(7)
N15 C62 1.366(7)
N15 C60 1.490(7)
N16 C61 1.338(7)
N16 C63 1.378(8)
N16 C64 1.456(8)
N21 C82 1.342(7)
N21 N22 1.371(6)
N22 C83 1.349(6)
N23 C85 1.329(8)
N23 C86 1.375(8)
N23 C84 1.475(8)
N24 C85 1.347(8)
N24 C87 1.388(8)
N24 C88 1.442(8)
N25 C101 1.351(7)
N25 C102 1.383(8)
N25 C100 1.472(6)
N26 C101 1.347(7)
N26 C103 1.375(9)
N26 C104 1.460(9)
N31 N32 1.355(6)
N31 C122 1.359(7)
N32 C123 1.357(7)
N33 C125 1.370(8)
N33 C126 1.371(9)
N33 C124 1.471(8)
N34 C125 1.368(8)
N34 C127 1.371(9)
N34 C128 1.443(9)
N35 C141 1.340(9)
N35 C142 1.396(8)
N35 C140 1.450(9)
N36 C141 1.341(9)
N36 C143 1.381(10)
N36 C144 1.465(11)
O1 C162 1.212(10)
O2 C165 1.216(8)
P1 F13 1.573(6)
P1 F14 1.580(6)
P1 F16 1.586(5)
P1 F12 1.592(5)
P1 F15 1.594(6)
P1 F11 1.607(6)
P2 F26 1.525(7)
P2 F23 1.531(7)
P2 F25 1.552(8)
P2 F21 1.563(6)
P2 F24 1.580(5)
P2 F22 1.593(5)
P3A F34A 1.567(7)
P3A F36A 1.585(8)
P3A F35A 1.586(7)
P3A F33A 1.597(7)
P3A F31A 1.604(8)
P3A F32A 1.621(7)
P3B F32B 1.570(7)
P3B F33B 1.573(7)
P3B F31B 1.581(8)
P3B F34B 1.602(7)
P3B F35B 1.607(7)
P3B F36B 1.611(8)
P4A F44A 1.569(6)
P4A F45A 1.571(7)
P4A F41A 1.579(7)
P4A F43A 1.581(6)
P4A F46A 1.588(7)
P4A F42A 1.597(6)
P4B F46B 1.576(7)
P4B F42B 1.584(7)
P4B F43B 1.585(7)
P4B F45B 1.586(7)
P4B F44B 1.588(7)
P4B F41B 1.589(7)
C1 C2 1.378(8)
C1 C3 1.397(8)
C2 C4 1.494(7)
C3 C20 1.504(8)
C6 C7 1.337(8)
C8 C9 1.391(8)
C8 C13 1.395(9)
C9 C10 1.377(9)
C9 C14 1.543(9)
C10 C11 1.380(10)
C11 C12 1.366(9)
C12 C13 1.395(9)
C13 C17 1.523(8)
C14 C15 1.475(12)
C14 C16 1.516(10)
C17 C18 1.486(10)
C17 C19 1.495(13)
C22 C23 1.333(8)
C24 C29 1.395(8)
C24 C25 1.406(9)
C25 C26 1.402(10)
C25 C30 1.502(11)
C26 C27 1.389(12)
C27 C28 1.379(12)
C28 C29 1.374(9)
C29 C33 1.526(10)
C30 C31 1.495(12)
C30 C32 1.567(12)
C33 C34 1.529(10)
C33 C35 1.538(11)
C41 C42 1.361(8)
C41 C43 1.384(7)
C42 C44 1.504(8)
C43 C60 1.486(7)
C46 C47 1.365(14)
C48 C49 1.357(16)
C48 C53 1.381(13)
C49 C50 1.456(16)
C49 C54 1.578(14)
C50 C51 1.403(16)
C51 C52 1.336(17)
C52 C53 1.400(14)
C53 C57 1.537(15)
C54 C56 1.479(15)
C54 C55 1.547(16)
C57 C58 1.515(13)
C57 C59 1.518(14)
C62 C63 1.340(9)
C64 C65 1.399(10)
C64 C69 1.405(10)
C65 C66 1.406(10)
C65 C70 1.511(10)
C66 C67 1.355(15)
C67 C68 1.371(16)
C68 C69 1.397(12)
C69 C73 1.506(12)
C70 C72 1.510(12)
C70 C71 1.512(11)
C73 C75 1.510(13)
C73 C74 1.592(14)
C81 C82 1.363(8)
C81 C83 1.384(8)
C82 C84 1.489(8)
C83 C100 1.504(7)
C86 C87 1.333(10)
C88 C89 1.383(10)
C88 C93 1.395(9)
C89 C90 1.386(11)
C89 C94 1.513(10)
C90 C91 1.399(12)
C91 C92 1.336(12)
C92 C93 1.395(11)
C93 C97 1.506(12)
C94 C96 1.458(14)
C94 C95 1.486(11)
C97 C98 1.491(12)
C97 C99 1.552(13)
C102 C103 1.357(9)
C104 C105 1.374(12)
C104 C109 1.385(13)
C105 C106 1.387(11)
C105 C110 1.479(13)
C106 C107 1.380(17)
C107 C108 1.394(18)
C108 C109 1.404(13)
C109 C113 1.504(16)
C110 C111 1.511(13)
C110 C112 1.521(13)
C113 C115 1.464(18)
C113 C114 1.60(2)
C121 C123 1.366(9)
C121 C122 1.367(9)
C122 C124 1.494(9)
C123 C140 1.525(9)
C126 C127 1.354(10)
C128 C129 1.387(11)
C128 C133 1.398(10)
C129 C130 1.393(12)
C129 C134 1.502(13)
C130 C131 1.339(16)
C131 C132 1.423(16)
C132 C133 1.387(12)
C133 C137 1.523(13)
C134 C135 1.506(15)
C134 C136 1.567(16)
C137 C139 1.503(12)
C137 C138 1.526(12)
C142 C143 1.296(12)
C144 C149 1.377(10)
C144 C145 1.402(12)
C145 C146 1.376(13)
C145 C160 1.542(11)
C146 C147 1.343(13)
C147 C148 1.360(16)
C148 C149 1.414(14)
C149 C153 1.495(14)
C151 C160 1.508(13)
C152 C160 1.510(12)
C153 C154 1.541(13)
C153 C155 1.550(12)
C161 C162 1.477(14)
C162 C163 1.434(17)
C164 C165 1.462(11)
C165 C166 1.488(10)
